data_2022614
loop_
_publ_author_name
'Turza, Alexandru'
'Ulici, Adelina'
'Muresan-Pop, Marieta'
'Borodi, Gheorghe'

_publ_section_title
;
 Solid forms and \b-cyclodextrin complexation of turinabol
;
_journal_coeditor_code VP3023
_journal_issue 5
_journal_name_full 'Acta Crystallographica Section C'
_journal_page_first 305
_journal_page_last 313
_journal_paper_doi 10.1107/S2053229622004004
_journal_volume 78
_journal_year 2022
_chemical_absolute_configuration ad
_chemical_formula_iupac 'C20 H27 Cl O2, 0.5H2 O'
_chemical_formula_moiety 'C20 H27 Cl O2, 0.5(H2 O)'
_chemical_formula_sum 'C20 H28 Cl O2.5'
_chemical_formula_weight 343.87
_chemical_name_common 'Turinabol hemihydrate'
_chemical_name_systematic
;
4-Chloro-17\b-hydroxy-17\a-methylandrosta-1,4-dien-3-one hemihydrate
;
_space_group_crystal_system trigonal
_space_group_IT_number 152
_space_group_name_Hall 'P 31 2"'
_space_group_name_H-M_alt 'P 31 2 1'
_atom_sites_solution_hydrogens mixed
_atom_sites_solution_primary iterative
_audit_creation_method
;
Olex2 1.2
(compiled 2018.05.29 svn.r3508 for OlexSys, GUI svn.r5506)
;
_cell_angle_alpha 90
_cell_angle_beta 90
_cell_angle_gamma 120
_cell_formula_units_Z 6
_cell_length_a 10.59890(10)
_cell_length_b 10.59890(10)
_cell_length_c 28.4478(2)
_cell_measurement_reflns_used 23373
_cell_measurement_temperature 293(2)
_cell_measurement_theta_max 70.3550
_cell_measurement_theta_min 4.6610
_cell_volume 2767.58(4)
_computing_cell_refinement
;
CrysAlis PRO (Rigaku OD, 2018)
;
_computing_data_collection
;
CrysAlis PRO (Rigaku OD, 2018)
;
_computing_data_reduction
;
CrysAlis PRO (Rigaku OD, 2018)
;
_computing_molecular_graphics
;
OLEX2 (Dolomanov <i>et al.</i>,  2009)
;
_computing_publication_material
;
OLEX2 (Dolomanov <i>et al.</i>,  2009)
;
_computing_structure_refinement
;
SHELXL2016 (Sheldrick, 2015<i>b</i>)
;
_computing_structure_solution
;
olex2.solve (Bourhis <i>et al.</i>,  2015)
;
_diffrn_ambient_temperature 293(2)
_diffrn_detector 'CCD plate'
_diffrn_detector_area_resol_mean 16.4335
_diffrn_measured_fraction_theta_full 1.000
_diffrn_measured_fraction_theta_max 0.999
_diffrn_measurement_device 'four-circle diffractometer'
_diffrn_measurement_device_type 'Rigaku OD SuperNova Dual source diffractometer with an Eos detector'
_diffrn_measurement_method '\w scans'
_diffrn_radiation_monochromator mirror
_diffrn_radiation_probe x-ray
_diffrn_radiation_type CuK\a
_diffrn_radiation_wavelength 1.54184
_diffrn_reflns_av_R_equivalents 0.0243
_diffrn_reflns_av_unetI/netI 0.0092
_diffrn_reflns_limit_h_max 11
_diffrn_reflns_limit_h_min -12
_diffrn_reflns_limit_k_max 12
_diffrn_reflns_limit_k_min -12
_diffrn_reflns_limit_l_max 34
_diffrn_reflns_limit_l_min -34
_diffrn_reflns_number 40408
_diffrn_reflns_theta_full 67.684
_diffrn_reflns_theta_max 70.586
_diffrn_reflns_theta_min 4.663
_diffrn_source 'micro-focus sealed X-ray tube'
_exptl_absorpt_coefficient_mu 1.911
_exptl_absorpt_correction_T_max 1.00000
_exptl_absorpt_correction_T_min 0.85932
_exptl_absorpt_correction_type multi-scan
_exptl_absorpt_process_details
;
(CrysAlis PRO; Rigaku OD, 2018)
;
_exptl_crystal_colour colourless
_exptl_crystal_density_diffrn 1.238
_exptl_crystal_description block
_exptl_crystal_F_000 1110
_exptl_crystal_size_max 0.15
_exptl_crystal_size_mid 0.1
_exptl_crystal_size_min 0.1
_refine_diff_density_max 0.165
_refine_diff_density_min -0.249
_refine_ls_abs_structure_details
;
Flack <i>x</i> determined using 1367 quotients [(I+)-(I-)]/[(I+)+(I-)]
(Parsons <i>et al.</i>,  2013)
;
_refine_ls_abs_structure_Flack 0.008(3)
_refine_ls_extinction_method none
_refine_ls_goodness_of_fit_ref 1.073
_refine_ls_hydrogen_treatment mixed
_refine_ls_matrix_type full
_refine_ls_number_parameters 221
_refine_ls_number_reflns 3528
_refine_ls_number_restraints 0
_refine_ls_restrained_S_all 1.073
_refine_ls_R_factor_all 0.0320
_refine_ls_R_factor_gt 0.0311
_refine_ls_shift/su_max 0.001
_refine_ls_shift/su_mean 0.000
_refine_ls_structure_factor_coef Fsqd
_refine_ls_weighting_details 'w=1/[\s^2^(Fo^2^)+(0.0454P)^2^+0.3945P] where P=(Fo^2^+2Fc^2^)/3'
_refine_ls_weighting_scheme calc
_refine_ls_wR_factor_gt 0.0823
_refine_ls_wR_factor_ref 0.0832
_reflns_number_gt 3429
_reflns_number_total 3528
_reflns_threshold_expression 'I > 2\s(I)'
_cod_data_source_file vp3023sup1.cif
_cod_data_source_block TBOL1
_cod_original_cell_volume 2767.58(6)
_cod_original_formula_sum 'C20 H28 Cl O2.50'
_cod_database_code 2022614
_shelx_space_group_comment
;
The symmetry employed for this shelxl refinement is uniquely defined
by the following loop, which should always be used as a source of
symmetry information in preference to the above space-group names.
They are only intended as comments.
;

loop_
_space_group_symop_operation_xyz
'x, y, z'
'-y, x-y, z+1/3'
'-x+y, -x, z+2/3'
'x-y, -y, -z+2/3'
'-x, -x+y, -z+1/3'
'y, x, -z'

loop_
_atom_site_type_symbol
_atom_site_label
_atom_site_fract_x
_atom_site_fract_y
_atom_site_fract_z
_atom_site_U_iso_or_equiv
_atom_site_adp_type
_atom_site_calc_flag
_atom_site_occupancy
_atom_site_disorder_assembly
_atom_site_disorder_group
Cl Cl1 0.11422(8) 0.47769(7) 0.60134(2) 0.0705(2) Uani d 1 . .
O O2 0.79425(16) 0.77704(17) 0.33300(5) 0.0482(3) Uani d 1 . .
H H2 0.882116 0.833733 0.330884 0.072 Uiso calc 1 . .
O O3 0.000000 0.1040(2) 0.666667 0.0643(7) Uani d 1 . .
C C17 0.7520(2) 0.7584(2) 0.38156(6) 0.0372(4) Uani d 1 . .
C C13 0.58332(19) 0.68269(19) 0.38527(6) 0.0342(4) Uani d 1 . .
C C4 0.1017(2) 0.4178(2) 0.54388(7) 0.0423(4) Uani d 1 . .
O O1 -0.0237(3) 0.1766(2) 0.57266(6) 0.0903(7) Uani d 1 . .
C C14 0.5650(2) 0.72662(19) 0.43540(6) 0.0355(4) Uani d 1 . .
H H14 0.596538 0.675751 0.457015 0.043 Uiso calc 1 . .
C C5 0.1566(2) 0.5091(2) 0.50743(6) 0.0394(4) Uani d 1 . .
C C8 0.4083(2) 0.6787(2) 0.44800(6) 0.0373(4) Uani d 1 . .
H H8 0.370754 0.721533 0.425327 0.045 Uiso calc 1 . .
C C10 0.1526(2) 0.4531(2) 0.45796(6) 0.0415(4) Uani d 1 . .
C C9 0.3172(2) 0.5117(2) 0.44414(6) 0.0360(4) Uani d 1 . .
H H9 0.356330 0.472939 0.467724 0.043 Uiso calc 1 . .
C C16 0.8035(2) 0.9064(2) 0.40632(7) 0.0490(5) Uani d 1 . .
H H16A 0.890515 0.933479 0.424650 0.059 Uiso calc 1 . .
H H16B 0.825814 0.982014 0.383196 0.059 Uiso calc 1 . .
C C11 0.3362(2) 0.4554(2) 0.39604(7) 0.0491(5) Uani d 1 . .
H H11A 0.287889 0.349845 0.396913 0.059 Uiso calc 1 . .
H H11B 0.289449 0.482473 0.371936 0.059 Uiso calc 1 . .
C C18 0.5283(3) 0.7483(3) 0.34765(7) 0.0523(5) Uani d 1 . .
H H18A 0.580739 0.852527 0.350282 0.078 Uiso calc 1 . .
H H18B 0.426218 0.712481 0.352239 0.078 Uiso calc 1 . .
H H18C 0.543732 0.720628 0.316976 0.078 Uiso calc 1 . .
C C12 0.4969(2) 0.5163(2) 0.38289(7) 0.0451(5) Uani d 1 . .
H H12A 0.540012 0.476910 0.404167 0.054 Uiso calc 1 . .
H H12B 0.502788 0.485254 0.351296 0.054 Uiso calc 1 . .
C C3 0.0261(3) 0.2582(2) 0.53918(7) 0.0524(5) Uani d 1 . .
C C1 0.0706(2) 0.2909(3) 0.45523(7) 0.0534(6) Uani d 1 . .
H H1 0.059096 0.248492 0.425761 0.064 Uiso calc 1 . .
C C2 0.0133(3) 0.2035(2) 0.49155(8) 0.0563(6) Uani d 1 . .
H H2A -0.037112 0.103331 0.486565 0.068 Uiso calc 1 . .
C C15 0.6793(2) 0.8890(2) 0.43859(8) 0.0524(5) Uani d 1 . .
H H15A 0.713312 0.916118 0.470644 0.063 Uiso calc 1 . .
H H15B 0.639493 0.948685 0.427728 0.063 Uiso calc 1 . .
C C6 0.2384(3) 0.6713(2) 0.51233(8) 0.0537(5) Uani d 1 . .
H H6A 0.235200 0.698137 0.544724 0.064 Uiso calc 1 . .
H H6B 0.194106 0.713501 0.492748 0.064 Uiso calc 1 . .
C C22 0.8177(2) 0.6756(3) 0.40503(9) 0.0575(6) Uani d 1 . .
H H22A 0.781304 0.582555 0.390072 0.086 Uiso calc 1 . .
H H22B 0.791454 0.661548 0.437691 0.086 Uiso calc 1 . .
H H22C 0.921868 0.730363 0.402134 0.086 Uiso calc 1 . .
C C7 0.3961(2) 0.7287(2) 0.49730(8) 0.0501(5) Uani d 1 . .
H H7A 0.442648 0.695624 0.519551 0.060 Uiso calc 1 . .
H H7B 0.447677 0.834383 0.498154 0.060 Uiso calc 1 . .
C C19 0.0769(3) 0.5063(4) 0.42336(8) 0.0659(7) Uani d 1 . .
H H19A -0.021032 0.472952 0.433722 0.099 Uiso calc 1 . .
H H19B 0.074943 0.468209 0.392590 0.099 Uiso calc 1 . .
H H19C 0.129585 0.610841 0.422258 0.099 Uiso calc 1 . .
H H3 -0.008(5) 0.153(4) 0.6447(11) 0.110(13) Uiso d 1 . .

loop_
_atom_site_aniso_label
_atom_site_aniso_U_11
_atom_site_aniso_U_22
_atom_site_aniso_U_33
_atom_site_aniso_U_12
_atom_site_aniso_U_13
_atom_site_aniso_U_23
Cl1 0.0943(5) 0.0732(4) 0.0334(2) 0.0339(4) 0.0052(3) -0.0089(2)
O2 0.0472(7) 0.0558(9) 0.0353(7) 0.0210(7) 0.0066(6) -0.0006(6)
O3 0.093(2) 0.0617(10) 0.0484(12) 0.0465(10) -0.0065(13) -0.0033(6)
C17 0.0377(9) 0.0389(9) 0.0304(8) 0.0157(8) 0.0007(7) 0.0014(7)
C13 0.0359(9) 0.0348(9) 0.0300(8) 0.0163(8) -0.0029(7) -0.0029(7)
C4 0.0446(10) 0.0460(10) 0.0326(8) 0.0200(9) -0.0014(7) -0.0037(8)
O1 0.1275(19) 0.0553(10) 0.0542(10) 0.0204(12) 0.0092(11) 0.0153(8)
C14 0.0373(9) 0.0314(9) 0.0310(8) 0.0122(8) -0.0019(7) -0.0038(7)
C5 0.0375(9) 0.0419(10) 0.0369(9) 0.0184(8) 0.0027(7) -0.0020(7)
C8 0.0423(10) 0.0338(9) 0.0338(9) 0.0176(8) 0.0007(7) -0.0017(7)
C10 0.0354(9) 0.0501(11) 0.0307(8) 0.0151(9) -0.0012(7) -0.0024(8)
C9 0.0355(9) 0.0357(9) 0.0302(8) 0.0130(8) -0.0029(7) -0.0058(7)
C16 0.0437(11) 0.0401(10) 0.0461(11) 0.0081(9) 0.0065(9) -0.0049(8)
C11 0.0407(10) 0.0466(11) 0.0431(10) 0.0091(9) 0.0010(9) -0.0172(9)
C18 0.0525(12) 0.0723(15) 0.0387(10) 0.0363(11) -0.0029(9) 0.0072(10)
C12 0.0444(11) 0.0385(10) 0.0446(10) 0.0149(9) 0.0039(9) -0.0126(8)
C3 0.0545(12) 0.0472(11) 0.0428(10) 0.0159(10) 0.0017(9) 0.0032(9)
C1 0.0395(10) 0.0546(12) 0.0412(10) 0.0048(10) -0.0007(8) -0.0169(9)
C2 0.0473(12) 0.0417(11) 0.0563(12) 0.0046(9) 0.0041(10) -0.0104(9)
C15 0.0506(12) 0.0363(10) 0.0514(11) 0.0076(9) 0.0091(10) -0.0088(9)
C6 0.0627(14) 0.0413(11) 0.0543(12) 0.0240(10) 0.0181(11) -0.0027(9)
C22 0.0439(12) 0.0626(14) 0.0679(14) 0.0281(11) 0.0024(11) 0.0154(12)
C7 0.0528(12) 0.0350(10) 0.0477(11) 0.0107(9) 0.0096(9) -0.0118(9)
C19 0.0453(12) 0.105(2) 0.0468(11) 0.0373(13) 0.0007(10) 0.0128(13)

loop_
_atom_type_symbol
_atom_type_description
_atom_type_scat_dispersion_real
_atom_type_scat_dispersion_imag
_atom_type_scat_source
C C 0.0181 0.0091 'International Tables Vol C Tables 4.2.6.8 and 6.1.1.4'
H H 0.0000 0.0000 'International Tables Vol C Tables 4.2.6.8 and 6.1.1.4'
Cl Cl 0.3639 0.7018 'International Tables Vol C Tables 4.2.6.8 and 6.1.1.4'
O O 0.0492 0.0322 'International Tables Vol C Tables 4.2.6.8 and 6.1.1.4'

loop_
_geom_angle_atom_site_label_1
_geom_angle_atom_site_label_2
_geom_angle_atom_site_label_3
_geom_angle_site_symmetry_1
_geom_angle_site_symmetry_3
_geom_angle
_geom_angle_publ_flag
O2 C17 C13 . . 109.61(14) ?
O2 C17 C16 . . 111.76(15) ?
O2 C17 C22 . . 107.49(17) ?
C16 C17 C13 . . 102.93(15) ?
C22 C17 C13 . . 114.37(16) ?
C22 C17 C16 . . 110.73(17) ?
C14 C13 C17 . . 101.11(13) ?
C18 C13 C17 . . 108.47(15) ?
C18 C13 C14 . . 111.91(16) ?
C12 C13 C17 . . 117.63(15) ?
C12 C13 C14 . . 107.21(14) ?
C12 C13 C18 . . 110.23(16) ?
C5 C4 Cl1 . . 122.68(16) ?
C5 C4 C3 . . 123.46(18) ?
C3 C4 Cl1 . . 113.86(15) ?
C8 C14 C13 . . 113.54(14) ?
C8 C14 C15 . . 118.66(17) ?
C15 C14 C13 . . 104.21(15) ?
C4 C5 C10 . . 121.24(18) ?
C4 C5 C6 . . 123.52(18) ?
C6 C5 C10 . . 114.97(17) ?
C14 C8 C9 . . 108.64(15) ?
C14 C8 C7 . . 111.67(16) ?
C7 C8 C9 . . 110.58(15) ?
C5 C10 C9 . . 105.47(14) ?
C5 C10 C19 . . 111.48(18) ?
C1 C10 C5 . . 112.63(16) ?
C1 C10 C9 . . 109.40(17) ?
C1 C10 C19 . . 106.14(18) ?
C19 C10 C9 . . 111.80(16) ?
C8 C9 C10 . . 111.57(16) ?
C8 C9 C11 . . 112.31(15) ?
C11 C9 C10 . . 113.54(14) ?
C15 C16 C17 . . 107.61(16) ?
C12 C11 C9 . . 112.60(16) ?
C13 C12 C11 . . 111.94(16) ?
O1 C3 C4 . . 122.6(2) ?
O1 C3 C2 . . 121.8(2) ?
C2 C3 C4 . . 115.59(19) ?
C2 C1 C10 . . 124.66(18) ?
C1 C2 C3 . . 122.2(2) ?
C14 C15 C16 . . 104.36(16) ?
C5 C6 C7 . . 108.81(17) ?
C6 C7 C8 . . 112.62(18) ?

loop_
_geom_bond_atom_site_label_1
_geom_bond_atom_site_label_2
_geom_bond_site_symmetry_2
_geom_bond_distance
_geom_bond_publ_flag
Cl1 C4 . 1.7344(19) ?
O2 C17 . 1.435(2) ?
C17 C13 . 1.554(2) ?
C17 C16 . 1.549(3) ?
C17 C22 . 1.521(3) ?
C13 C14 . 1.542(2) ?
C13 C18 . 1.541(3) ?
C13 C12 . 1.529(3) ?
C4 C5 . 1.337(3) ?
C4 C3 . 1.472(3) ?
O1 C3 . 1.215(3) ?
C14 C8 . 1.518(3) ?
C14 C15 . 1.533(3) ?
C5 C10 . 1.520(2) ?
C5 C6 . 1.495(3) ?
C8 C9 . 1.539(2) ?
C8 C7 . 1.527(3) ?
C10 C9 . 1.582(3) ?
C10 C1 . 1.491(3) ?
C10 C19 . 1.544(3) ?
C9 C11 . 1.546(2) ?
C16 C15 . 1.538(3) ?
C11 C12 . 1.535(3) ?
C3 C2 . 1.453(3) ?
C1 C2 . 1.316(3) ?
C6 C7 . 1.526(3) ?

_cod_database_fobs_code 2022614
